data_7705718
loop_
_publ_author_name
'Koehne, Ingo'
'Lik, Artur'
'Gerstel, Miriam'
'Bruhn, Clemens'
'Reithmaier, Johann Peter'
'Benyoucef, Mohamed'
'Pietschnig, Rudolf'

_publ_section_title
;
 Functionalised phosphonate ester supported lanthanide (Ln = La, Nd, Dy,
 Er) complexes.
;
_journal_issue 46
_journal_name_full 'Dalton transactions (Cambridge, England : 2003)'
_journal_page_first 16683
_journal_page_last 16692
_journal_paper_doi 10.1039/d0dt03047c
_journal_volume 49
_journal_year 2020
_chemical_formula_moiety 'C63 H74 Br3 Cl3 Nd O10 P3'
_chemical_formula_sum 'C63 H74 Br3 Cl3 Nd O10 P3'
_chemical_formula_weight 1574.45
_space_group_crystal_system triclinic
_space_group_IT_number 2
_space_group_name_Hall '-P 1'
_space_group_name_H-M_alt 'P -1'
_atom_sites_solution_hydrogens mixed
_audit_creation_date 2020-04-08
_audit_creation_method
;
Olex2 1.2
(compiled 2018.05.29 svn.r3508 for OlexSys, GUI svn.r5506)
;
_audit_update_record
;
2020-10-08 deposited with the CCDC.	2020-10-14 downloaded from the CCDC.
;
_cell_angle_alpha 103.591(4)
_cell_angle_beta 100.785(4)
_cell_angle_gamma 111.726(4)
_cell_formula_units_Z 2
_cell_length_a 13.6169(7)
_cell_length_b 15.8635(9)
_cell_length_c 17.6449(8)
_cell_measurement_reflns_used 21648
_cell_measurement_temperature 100(2)
_cell_measurement_theta_max 27.26
_cell_measurement_theta_min 1.25
_cell_volume 3279.2(3)
_computing_cell_refinement 'X-Area Recipe 1.33.0.0 (STOE, 2015)'
_computing_data_collection 'X-Area WinXpose 2.0.22.0 (STOE, 2016)'
_computing_data_reduction
;
X-Area Integrate 1.71.0.0 (STOE, 2016)
X-Area LANA 1.71.4.0 (STOE, 2017)
;
_computing_molecular_graphics 'Mercury (P. A. Wood et al., 2020)'
_computing_publication_material
;
STOE & Cie GmbH, X-Area, software package for collecting single-crystal or
multi-domain crystal data on STOE area-detector diffractometers, for image 
processing, for the correction and scaling of reflection intensities and 
for outlier rejection, version 1.77, Darmstadt 2016
;
_computing_structure_refinement 'ShelXL (Sheldrick, 2015)'
_computing_structure_solution 'ShelXT (Sheldrick, 2015)'
_diffrn_ambient_temperature 100.15
_diffrn_detector_area_resol_mean 6.67
_diffrn_measured_fraction_theta_full 0.995
_diffrn_measured_fraction_theta_max 0.981
_diffrn_measurement_device_type 'STOE IPDS II'
_diffrn_measurement_method 'rotation method, \w scans'
_diffrn_radiation_type MoK\a
_diffrn_radiation_wavelength 0.71073
_diffrn_reflns_av_R_equivalents 0.0629
_diffrn_reflns_av_unetI/netI 0.0800
_diffrn_reflns_Laue_measured_fraction_full 0.995
_diffrn_reflns_Laue_measured_fraction_max 0.981
_diffrn_reflns_limit_h_max 17
_diffrn_reflns_limit_h_min -17
_diffrn_reflns_limit_k_max 20
_diffrn_reflns_limit_k_min -20
_diffrn_reflns_limit_l_max 21
_diffrn_reflns_limit_l_min -22
_diffrn_reflns_number 26012
_diffrn_reflns_point_group_measured_fraction_full 0.995
_diffrn_reflns_point_group_measured_fraction_max 0.981
_diffrn_reflns_theta_full 25.242
_diffrn_reflns_theta_max 26.851
_diffrn_reflns_theta_min 1.246
_exptl_absorpt_coefficient_mu 2.870
_exptl_absorpt_correction_T_max 0.9357
_exptl_absorpt_correction_T_min 0.4904
_exptl_absorpt_correction_type multi-scan
_exptl_absorpt_process_details
;
STOE X-Red32, absorption correction by Gaussian integration, analogous to
P. Coppens, "The Evaluation of Absorption and Extinction in Single-Crystal
Structure Analysis", published in: F. R. Ahmed (Editor), "Crystallographic
Computing", Munksgaard, Copenhagen (1970), 255 - 270.
Afterwards scaling of reflection intensities was performed within STOE LANA.
J. Koziskova, F. Hahn, J. Richter, J. Kozisek, "Comparison of different
absorption corrections on the model structure of tetrakis(\m~2~-acetato)-
diaqua-di-copper(II)", Acta Chimica Slovaca, vol. 9, no. 2, 2016, pp. 136 - 140.
;
_exptl_crystal_colour colorless
_exptl_crystal_density_diffrn 1.595
_exptl_crystal_density_method 'not measured'
_exptl_crystal_description needle
_exptl_crystal_F_000 1586
_exptl_crystal_size_max 0.23
_exptl_crystal_size_mid 0.093
_exptl_crystal_size_min 0.02
_refine_diff_density_max 1.360
_refine_diff_density_min -1.017
_refine_diff_density_rms 0.149
_refine_ls_extinction_method none
_refine_ls_goodness_of_fit_ref 1.057
_refine_ls_hydrogen_treatment mixed
_refine_ls_matrix_type full
_refine_ls_number_parameters 768
_refine_ls_number_reflns 13831
_refine_ls_number_restraints 0
_refine_ls_restrained_S_all 1.057
_refine_ls_R_factor_all 0.0898
_refine_ls_R_factor_gt 0.0477
_refine_ls_shift/su_max 0.001
_refine_ls_shift/su_mean 0.000
_refine_ls_structure_factor_coef Fsqd
_refine_ls_weighting_details 'w=1/[\s^2^(Fo^2^)+(0.0360P)^2^+12.2600P] where P=(Fo^2^+2Fc^2^)/3'
_refine_ls_weighting_scheme calc
_refine_ls_wR_factor_gt 0.0943
_refine_ls_wR_factor_ref 0.1118
_reflns_Friedel_coverage 0.000
_reflns_number_gt 9355
_reflns_number_total 13831
_reflns_threshold_expression 'I > 2\s(I)'
_cod_data_source_file d0dt03047c2.cif
_cod_data_source_block i2983
_cod_depositor_comments 'Adding full bibliography for 7705708--7705721.cif.'
_cod_database_code 7705718
_shelx_shelxl_version_number 2017/1
_shelx_space_group_comment
;
The symmetry employed for this shelxl refinement is uniquely defined
by the following loop, which should always be used as a source of
symmetry information in preference to the above space-group names.
They are only intended as comments.
;
_shelx_estimated_absorpt_t_max 0.945
_shelx_estimated_absorpt_t_min 0.558
_olex2_refinement_description
;
1. Fixed Uiso
 At 1.2 times of:
  All C(H) groups, All C(H,H) groups
 At 1.5 times of:
  All C(H,H,H) groups
2. Same fragment restrains
{O10, H10A, H10B} sigma for 1-2: 0.02, 1-3: 0.04
as
{Nd1, C1, Br1}
3.a Ternary CH refined with riding coordinates:
 C19(H19), C16(H16), C40(H40), C37(H37), C58(H58), C61(H61)
3.b Secondary CH2 refined with riding coordinates:
 C1(H1A,H1B), C22(H22A,H22B), C43(H43A,H43B)
3.c Aromatic/amide H refined with riding coordinates:
 C4(H4), C7(H7), C6(H6), C5(H5), C11(H11), C12(H12), C13(H13), C14(H14),
 C25(H25), C26(H26), C32(H32), C33(H33), C27(H27), C28(H28), C34(H34), C35(H35),
  C53(H53), C54(H54), C55(H55), C56(H56), C49(H49), C48(H48), C47(H47), C46(H46)
3.d Idealised Me refined as rotating group:
 C21(H21A,H21B,H21C), C20(H20A,H20B,H20C), C18(H18A,H18B,H18C), C17(H17A,H17B,
 H17C), C41(H41A,H41B,H41C), C39(H39A,H39B,H39C), C38(H38A,H38B,H38C), C59(H59A,
 H59B,H59C), C60(H60A,H60B,H60C), C62(H62A,H62B,H62C), C63(H63A,H63B,H63C),
 C42(H42A,H42B,H42C)
;
_olex2_submission_special_instructions 'No special instructions were received'

loop_
_space_group_symop_operation_xyz
'x, y, z'
'-x, -y, -z'

loop_
_atom_site_label
_atom_site_type_symbol
_atom_site_fract_x
_atom_site_fract_y
_atom_site_fract_z
_atom_site_U_iso_or_equiv
_atom_site_adp_type
_atom_site_occupancy
_atom_site_site_symmetry_order
_atom_site_calc_flag
_atom_site_refinement_flags_posn
_atom_site_refinement_flags_adp
_atom_site_refinement_flags_occupancy
_atom_site_disorder_assembly
_atom_site_disorder_group
Nd1 Nd 0.18919(2) 0.49388(2) 0.62227(2) 0.01703(8) Uani 1 1 d D . . . .
C1 C 0.1450(5) 0.5550(4) 0.8668(3) 0.0226(12) Uani 1 1 d D . . . .
H1A H 0.064115 0.514934 0.842036 0.027 Uiso 1 1 calc R . . . .
H1B H 0.181901 0.513115 0.851363 0.027 Uiso 1 1 calc R . . . .
Br1 Br 0.21907(6) 0.63138(5) 1.23946(4) 0.03970(17) Uani 1 1 d D . . . .
O1 O 0.1881(3) 0.6090(3) 0.7366(2) 0.0211(8) Uani 1 1 d . . . . .
P1 P 0.18502(12) 0.64711(10) 0.82087(8) 0.0182(3) Uani 1 1 d . . . . .
Cl1 Cl -0.02440(11) 0.39606(11) 0.62178(9) 0.0256(3) Uani 1 1 d . . . . .
O2 O 0.3011(3) 0.7274(3) 0.8742(2) 0.0203(8) Uani 1 1 d . . . . .
P2 P 0.44959(11) 0.70638(10) 0.65642(8) 0.0195(3) Uani 1 1 d . . . . .
Br2 Br 0.89240(5) 1.11074(5) 0.97618(4) 0.03340(15) Uani 1 1 d . . . . .
C2 C 0.1700(5) 0.5861(4) 0.9595(3) 0.0233(12) Uani 1 1 d . . . . .
Cl2 Cl 0.14412(11) 0.43201(10) 0.45482(8) 0.0227(3) Uani 1 1 d . . . . .
O3 O 0.1013(3) 0.6929(3) 0.8251(2) 0.0193(8) Uani 1 1 d . . . . .
P3 P 0.13885(12) 0.24937(10) 0.61507(8) 0.0196(3) Uani 1 1 d . . . . .
Cl3 Cl 0.34584(11) 0.50444(10) 0.75631(8) 0.0247(3) Uani 1 1 d . . . . .
Br3 Br -0.06290(5) -0.08990(4) 0.81735(4) 0.02750(14) Uani 1 1 d . . . . .
C3 C 0.0951(5) 0.6069(4) 0.9956(3) 0.0234(12) Uani 1 1 d . . . . .
O4 O 0.3479(3) 0.6144(3) 0.6134(2) 0.0220(8) Uani 1 1 d . . . . .
C4 C -0.0021(5) 0.6076(4) 0.9504(4) 0.0247(12) Uani 1 1 d . . . . .
H4 H -0.019035 0.590564 0.892583 0.030 Uiso 1 1 calc R . . . .
O9 O 0.0250(3) 0.1708(3) 0.5553(2) 0.0247(9) Uani 1 1 d . . . . .
C9 C 0.2049(5) 0.6203(4) 1.1274(3) 0.0268(13) Uani 1 1 d . . . . .
O8 O 0.2206(3) 0.2011(3) 0.6199(2) 0.0269(9) Uani 1 1 d . . . . .
C8 C 0.1158(5) 0.6288(4) 1.0832(3) 0.0265(13) Uani 1 1 d . . . . .
O7 O 0.1813(3) 0.3362(3) 0.5913(2) 0.0208(8) Uani 1 1 d . . . . .
C7 C 0.0412(5) 0.6574(4) 1.1192(4) 0.0277(13) Uani 1 1 d . . . . .
H7 H 0.055025 0.675082 1.176852 0.033 Uiso 1 1 calc R . . . .
O6 O 0.4650(3) 0.7765(3) 0.6057(2) 0.0232(8) Uani 1 1 d . . . . .
C6 C -0.0472(6) 0.6596(4) 1.0728(4) 0.0329(15) Uani 1 1 d . . . . .
H6 H -0.093857 0.680072 1.098182 0.039 Uiso 1 1 calc R . . . .
O5 O 0.5607(3) 0.6978(3) 0.6734(2) 0.0227(8) Uani 1 1 d . . . . .
C5 C -0.0722(5) 0.6319(4) 0.9870(4) 0.0302(14) Uani 1 1 d . . . . .
H5 H -0.137542 0.630220 0.954733 0.036 Uiso 1 1 calc R . . . .
C21 C 0.0630(5) 0.7566(4) 0.7177(3) 0.0264(13) Uani 1 1 d . . . . .
H21A H 0.007565 0.748605 0.668973 0.040 Uiso 1 1 calc GR . . . .
H21B H 0.129162 0.756473 0.703398 0.040 Uiso 1 1 calc GR . . . .
H21C H 0.083272 0.817796 0.759994 0.040 Uiso 1 1 calc GR . . . .
C20 C -0.0877(5) 0.6666(4) 0.7727(4) 0.0270(13) Uani 1 1 d . . . . .
H20A H -0.142010 0.666039 0.727230 0.041 Uiso 1 1 calc GR . . . .
H20B H -0.069031 0.721548 0.821190 0.041 Uiso 1 1 calc GR . . . .
H20C H -0.119247 0.606736 0.784822 0.041 Uiso 1 1 calc GR . . . .
C22 C 0.4463(5) 0.7630(4) 0.7561(3) 0.0222(12) Uani 1 1 d . . . . .
H22A H 0.386613 0.784488 0.749189 0.027 Uiso 1 1 calc R . . . .
H22B H 0.426223 0.714076 0.783471 0.027 Uiso 1 1 calc R . . . .
C23 C 0.5526(5) 0.8482(4) 0.8120(3) 0.0209(12) Uani 1 1 d . . . . .
C10 C 0.2818(5) 0.6005(4) 1.0929(3) 0.0267(13) Uani 1 1 d . . . . .
O10 O 0.1086(4) 0.5974(3) 0.5679(3) 0.0239(9) Uani 1 1 d D . . . .
H10A H 0.044(5) 0.592(4) 0.575(4) 0.025(16) Uiso 1 1 d D . . . .
H10B H 0.104(8) 0.590(7) 0.522(6) 0.08(3) Uiso 1 1 d D . . . .
C11 C 0.3737(5) 0.5922(4) 1.1384(3) 0.0292(13) Uani 1 1 d . . . . .
H11 H 0.380981 0.595073 1.193703 0.035 Uiso 1 1 calc R . . . .
C12 C 0.4515(5) 0.5803(5) 1.1041(4) 0.0346(15) Uani 1 1 d . . . . .
H12 H 0.512246 0.574636 1.135283 0.041 Uiso 1 1 calc R . . . .
C13 C 0.4417(5) 0.5764(5) 1.0223(4) 0.0330(14) Uani 1 1 d . . . . .
H13 H 0.498656 0.572370 0.999889 0.040 Uiso 1 1 calc R . . . .
C14 C 0.3517(5) 0.5785(4) 0.9746(4) 0.0283(13) Uani 1 1 d . . . . .
H14 H 0.345631 0.573489 0.919094 0.034 Uiso 1 1 calc R . . . .
C19 C 0.0156(5) 0.6751(4) 0.7494(3) 0.0245(12) Uani 1 1 d . . . . .
H19 H -0.000097 0.613140 0.707634 0.029 Uiso 1 1 calc R . . . .
C18 C 0.4385(5) 0.8355(4) 1.0004(3) 0.0275(13) Uani 1 1 d . . . . .
H18A H 0.491854 0.845066 0.969231 0.041 Uiso 1 1 calc GR . . . .
H18B H 0.434101 0.782481 1.021119 0.041 Uiso 1 1 calc GR . . . .
H18C H 0.462736 0.894562 1.046473 0.041 Uiso 1 1 calc GR . . . .
C17 C 0.3268(5) 0.8929(4) 0.9153(3) 0.0247(12) Uani 1 1 d . . . . .
H17A H 0.381733 0.907578 0.885755 0.037 Uiso 1 1 calc GR . . . .
H17B H 0.345945 0.949997 0.961960 0.037 Uiso 1 1 calc GR . . . .
H17C H 0.253106 0.873935 0.878515 0.037 Uiso 1 1 calc GR . . . .
C16 C 0.3262(4) 0.8116(4) 0.9457(3) 0.0205(11) Uani 1 1 d . . . . .
H16 H 0.269315 0.794867 0.975008 0.025 Uiso 1 1 calc R . . . .
C15 C 0.2664(5) 0.5880(4) 1.0075(3) 0.0207(11) Uani 1 1 d . . . . .
C24 C 0.6317(4) 0.8326(4) 0.8623(3) 0.0205(11) Uani 1 1 d . . . . .
C25 C 0.6154(5) 0.7394(4) 0.8665(3) 0.0245(12) Uani 1 1 d . . . . .
H25 H 0.548796 0.684882 0.832482 0.029 Uiso 1 1 calc R . . . .
C31 C 0.6766(5) 1.0221(4) 0.8620(3) 0.0243(12) Uani 1 1 d . . . . .
C30 C 0.7539(4) 1.0042(4) 0.9105(3) 0.0227(12) Uani 1 1 d . . . . .
C29 C 0.7356(4) 0.9138(4) 0.9145(3) 0.0235(12) Uani 1 1 d . . . . .
C26 C 0.6927(5) 0.7272(5) 0.9178(4) 0.0311(14) Uani 1 1 d . . . . .
H26 H 0.679082 0.664605 0.919568 0.037 Uiso 1 1 calc R . . . .
C32 C 0.6970(5) 1.1156(4) 0.8562(4) 0.0283(13) Uani 1 1 d . . . . .
H32 H 0.767282 1.168360 0.885620 0.034 Uiso 1 1 calc R . . . .
C33 C 0.6172(5) 1.1295(5) 0.8092(4) 0.0307(14) Uani 1 1 d . . . . .
H33 H 0.631872 1.191848 0.806360 0.037 Uiso 1 1 calc R . . . .
C27 C 0.7923(5) 0.8057(5) 0.9681(4) 0.0294(13) Uani 1 1 d . . . . .
H27 H 0.845608 0.796013 1.003675 0.035 Uiso 1 1 calc R . . . .
C28 C 0.8131(5) 0.8947(4) 0.9664(3) 0.0268(13) Uani 1 1 d . . . . .
H28 H 0.881589 0.946808 1.000707 0.032 Uiso 1 1 calc R . . . .
C34 C 0.5125(5) 1.0517(4) 0.7644(4) 0.0293(14) Uani 1 1 d . . . . .
H34 H 0.456454 1.062960 0.733369 0.035 Uiso 1 1 calc R . . . .
C41 C 0.3341(5) 0.6967(5) 0.4671(3) 0.0345(15) Uani 1 1 d . . . . .
H41A H 0.270723 0.696245 0.429652 0.052 Uiso 1 1 calc GR . . . .
H41B H 0.312837 0.633861 0.474754 0.052 Uiso 1 1 calc GR . . . .
H41C H 0.396021 0.709910 0.443943 0.052 Uiso 1 1 calc GR . . . .
C40 C 0.3691(5) 0.7741(4) 0.5489(3) 0.0266(13) Uani 1 1 d . . . . .
H40 H 0.305904 0.760218 0.572499 0.032 Uiso 1 1 calc R . . . .
C39 C 0.7020(5) 0.7143(5) 0.6089(4) 0.0358(15) Uani 1 1 d . . . . .
H39A H 0.727125 0.681962 0.567555 0.054 Uiso 1 1 calc GR . . . .
H39B H 0.756202 0.737452 0.662949 0.054 Uiso 1 1 calc GR . . . .
H39C H 0.694757 0.769004 0.596075 0.054 Uiso 1 1 calc GR . . . .
C38 C 0.5897(6) 0.5572(5) 0.6265(5) 0.0474(19) Uani 1 1 d . . . . .
H38A H 0.514242 0.515584 0.623927 0.071 Uiso 1 1 calc GR . . . .
H38B H 0.640181 0.575801 0.681291 0.071 Uiso 1 1 calc GR . . . .
H38C H 0.613603 0.522343 0.585822 0.071 Uiso 1 1 calc GR . . . .
C37 C 0.5915(5) 0.6447(4) 0.6091(3) 0.0292(14) Uani 1 1 d . . . . .
H37 H 0.535515 0.624938 0.555051 0.035 Uiso 1 1 calc R . . . .
C36 C 0.5726(5) 0.9417(4) 0.8127(3) 0.0228(12) Uani 1 1 d . . . . .
C35 C 0.4909(5) 0.9615(4) 0.7650(3) 0.0247(12) Uani 1 1 d . . . . .
H35 H 0.420431 0.910223 0.733426 0.030 Uiso 1 1 calc R . . . .
C51 C -0.0085(5) 0.0194(4) 0.7837(3) 0.0217(12) Uani 1 1 d . . . . .
C52 C -0.0848(4) 0.0438(4) 0.7409(3) 0.0193(11) Uani 1 1 d . . . . .
C53 C -0.2025(5) -0.0131(4) 0.7172(3) 0.0256(13) Uani 1 1 d . . . . .
H53 H -0.230601 -0.069938 0.730981 0.031 Uiso 1 1 calc R . . . .
C54 C -0.2740(5) 0.0127(5) 0.6755(3) 0.0282(13) Uani 1 1 d . . . . .
H54 H -0.351729 -0.025847 0.660001 0.034 Uiso 1 1 calc R . . . .
C55 C -0.2327(5) 0.0968(5) 0.6553(3) 0.0296(14) Uani 1 1 d . . . . .
H55 H -0.283667 0.114733 0.626544 0.035 Uiso 1 1 calc R . . . .
C56 C -0.1233(5) 0.1530(4) 0.6752(3) 0.0248(12) Uani 1 1 d . . . . .
H56 H -0.098519 0.209851 0.660990 0.030 Uiso 1 1 calc R . . . .
C57 C -0.0434(5) 0.1274(4) 0.7179(3) 0.0202(11) Uani 1 1 d . . . . .
C58 C 0.3178(5) 0.2279(5) 0.5893(4) 0.0298(14) Uani 1 1 d . . . . .
H58 H 0.306852 0.259688 0.547793 0.036 Uiso 1 1 calc R . . . .
C59 C 0.4184(5) 0.2967(5) 0.6597(4) 0.0406(16) Uani 1 1 d . . . . .
H59A H 0.482795 0.318577 0.639797 0.061 Uiso 1 1 calc GR . . . .
H59B H 0.431580 0.264521 0.698942 0.061 Uiso 1 1 calc GR . . . .
H59C H 0.406752 0.352233 0.686590 0.061 Uiso 1 1 calc GR . . . .
C60 C 0.3221(6) 0.1347(5) 0.5487(5) 0.0480(19) Uani 1 1 d . . . . .
H60A H 0.253535 0.093040 0.503485 0.072 Uiso 1 1 calc GR . . . .
H60B H 0.329662 0.102237 0.588762 0.072 Uiso 1 1 calc GR . . . .
H60C H 0.385731 0.148438 0.527387 0.072 Uiso 1 1 calc GR . . . .
C61 C -0.0137(5) 0.1605(5) 0.4688(3) 0.0271(13) Uani 1 1 d . . . . .
H61 H 0.029571 0.222080 0.460332 0.033 Uiso 1 1 calc R . . . .
C62 C 0.0037(8) 0.0816(7) 0.4173(5) 0.066(3) Uani 1 1 d . . . . .
H62A H -0.030923 0.069044 0.359418 0.099 Uiso 1 1 calc GR . . . .
H62B H -0.029902 0.023127 0.431032 0.099 Uiso 1 1 calc GR . . . .
H62C H 0.083423 0.100576 0.427586 0.099 Uiso 1 1 calc GR . . . .
C63 C -0.1322(5) 0.1420(6) 0.4506(4) 0.0421(17) Uani 1 1 d . . . . .
H63A H -0.162165 0.133018 0.392799 0.063 Uiso 1 1 calc GR . . . .
H63B H -0.138460 0.196976 0.484903 0.063 Uiso 1 1 calc GR . . . .
H63C H -0.174117 0.083843 0.462139 0.063 Uiso 1 1 calc GR . . . .
C50 C 0.1065(5) 0.0706(4) 0.8031(3) 0.0212(12) Uani 1 1 d . . . . .
C49 C 0.1843(5) 0.0418(4) 0.8407(3) 0.0232(12) Uani 1 1 d . . . . .
H49 H 0.157946 -0.015259 0.854435 0.028 Uiso 1 1 calc R . . . .
C48 C 0.2945(5) 0.0930(5) 0.8575(3) 0.0277(13) Uani 1 1 d . . . . .
H48 H 0.344419 0.070894 0.881480 0.033 Uiso 1 1 calc R . . . .
C47 C 0.3360(5) 0.1799(4) 0.8395(3) 0.0274(13) Uani 1 1 d . . . . .
H47 H 0.413750 0.217214 0.853545 0.033 Uiso 1 1 calc R . . . .
C46 C 0.2647(5) 0.2096(4) 0.8023(3) 0.0238(12) Uani 1 1 d . . . . .
H46 H 0.293827 0.267591 0.790210 0.029 Uiso 1 1 calc R . . . .
C45 C 0.1475(5) 0.1562(4) 0.7808(3) 0.0218(12) Uani 1 1 d . . . . .
C44 C 0.0718(5) 0.1831(4) 0.7378(3) 0.0212(12) Uani 1 1 d . . . . .
C43 C 0.1157(5) 0.2708(4) 0.7122(3) 0.0216(12) Uani 1 1 d . . . . .
H43A H 0.186562 0.318627 0.754111 0.026 Uiso 1 1 calc R . . . .
H43B H 0.062512 0.299632 0.711615 0.026 Uiso 1 1 calc R . . . .
C42 C 0.4049(5) 0.8732(5) 0.5416(4) 0.0340(15) Uani 1 1 d . . . . .
H42A H 0.466920 0.887112 0.518562 0.051 Uiso 1 1 calc GR . . . .
H42B H 0.428349 0.921079 0.595910 0.051 Uiso 1 1 calc GR . . . .
H42C H 0.342634 0.875871 0.505647 0.051 Uiso 1 1 calc GR . . . .

loop_
_atom_site_aniso_label
_atom_site_aniso_U_11
_atom_site_aniso_U_22
_atom_site_aniso_U_33
_atom_site_aniso_U_23
_atom_site_aniso_U_13
_atom_site_aniso_U_12
Nd1 0.01823(15) 0.01649(15) 0.01711(14) 0.00419(11) 0.00465(12) 0.00952(12)
C1 0.027(3) 0.020(3) 0.023(3) 0.007(2) 0.007(2) 0.013(3)
Br1 0.0578(4) 0.0365(4) 0.0198(3) 0.0098(3) 0.0117(3) 0.0150(3)
O1 0.030(2) 0.023(2) 0.0151(18) 0.0060(16) 0.0085(16) 0.0153(18)
P1 0.0215(7) 0.0190(7) 0.0164(6) 0.0048(5) 0.0054(6) 0.0119(6)
Cl1 0.0221(7) 0.0297(8) 0.0311(7) 0.0147(6) 0.0100(6) 0.0140(6)
O2 0.025(2) 0.018(2) 0.0181(18) 0.0014(15) 0.0071(16) 0.0133(17)
P2 0.0161(7) 0.0217(8) 0.0203(7) 0.0058(6) 0.0038(6) 0.0091(6)
Br2 0.0230(3) 0.0257(3) 0.0363(3) -0.0008(3) 0.0057(3) 0.0030(3)
C2 0.032(3) 0.014(3) 0.020(3) 0.005(2) 0.010(2) 0.005(2)
Cl2 0.0258(7) 0.0270(7) 0.0176(6) 0.0051(5) 0.0051(5) 0.0160(6)
O3 0.0212(19) 0.021(2) 0.0160(17) 0.0038(15) 0.0035(15) 0.0122(17)
P3 0.0240(7) 0.0191(7) 0.0191(7) 0.0063(6) 0.0071(6) 0.0129(6)
Cl3 0.0252(7) 0.0247(7) 0.0229(7) 0.0059(6) 0.0022(6) 0.0131(6)
Br3 0.0288(3) 0.0255(3) 0.0383(3) 0.0167(3) 0.0158(3) 0.0160(3)
C3 0.027(3) 0.012(3) 0.026(3) 0.005(2) 0.006(2) 0.005(2)
O4 0.025(2) 0.022(2) 0.0203(19) 0.0052(16) 0.0083(17) 0.0122(18)
C4 0.033(3) 0.017(3) 0.029(3) 0.008(2) 0.013(3) 0.013(3)
O9 0.030(2) 0.023(2) 0.0182(19) 0.0069(16) 0.0061(17) 0.0086(18)
C9 0.034(3) 0.024(3) 0.017(3) 0.006(2) 0.003(3) 0.009(3)
O8 0.031(2) 0.027(2) 0.031(2) 0.0123(18) 0.0122(19) 0.0177(19)
C8 0.031(3) 0.018(3) 0.022(3) 0.002(2) 0.010(3) 0.003(3)
O7 0.026(2) 0.019(2) 0.0221(19) 0.0090(16) 0.0103(17) 0.0122(17)
C7 0.039(4) 0.019(3) 0.024(3) 0.007(2) 0.014(3) 0.009(3)
O6 0.018(2) 0.025(2) 0.026(2) 0.0091(17) 0.0047(17) 0.0093(17)
C6 0.046(4) 0.018(3) 0.041(4) 0.009(3) 0.028(3) 0.014(3)
O5 0.020(2) 0.026(2) 0.0222(19) 0.0052(17) 0.0053(16) 0.0121(18)
C5 0.032(3) 0.021(3) 0.043(4) 0.015(3) 0.014(3) 0.014(3)
C21 0.034(3) 0.026(3) 0.020(3) 0.008(2) 0.004(3) 0.016(3)
C20 0.023(3) 0.031(3) 0.029(3) 0.015(3) 0.003(3) 0.014(3)
C22 0.022(3) 0.020(3) 0.029(3) 0.009(2) 0.012(2) 0.011(2)
C23 0.025(3) 0.021(3) 0.018(3) 0.006(2) 0.011(2) 0.010(2)
C10 0.038(3) 0.020(3) 0.018(3) 0.007(2) 0.007(3) 0.009(3)
O10 0.028(2) 0.029(2) 0.023(2) 0.0099(18) 0.0094(19) 0.020(2)
C11 0.036(3) 0.025(3) 0.021(3) 0.013(2) 0.002(3) 0.007(3)
C12 0.035(4) 0.028(4) 0.035(3) 0.012(3) -0.003(3) 0.014(3)
C13 0.037(4) 0.031(4) 0.036(3) 0.013(3) 0.009(3) 0.020(3)
C14 0.036(3) 0.021(3) 0.028(3) 0.011(3) 0.006(3) 0.013(3)
C19 0.030(3) 0.028(3) 0.020(3) 0.007(2) 0.005(2) 0.019(3)
C18 0.026(3) 0.028(3) 0.024(3) 0.004(2) 0.005(3) 0.012(3)
C17 0.027(3) 0.020(3) 0.028(3) 0.006(2) 0.009(3) 0.011(3)
C16 0.019(3) 0.021(3) 0.017(3) 0.002(2) 0.005(2) 0.007(2)
C15 0.024(3) 0.018(3) 0.017(3) 0.007(2) 0.001(2) 0.007(2)
C24 0.018(3) 0.023(3) 0.019(3) 0.006(2) 0.009(2) 0.008(2)
C25 0.022(3) 0.024(3) 0.026(3) 0.007(2) 0.009(2) 0.009(3)
C31 0.032(3) 0.024(3) 0.019(3) 0.005(2) 0.015(3) 0.013(3)
C30 0.020(3) 0.025(3) 0.022(3) 0.004(2) 0.011(2) 0.010(2)
C29 0.020(3) 0.029(3) 0.019(3) 0.003(2) 0.010(2) 0.009(3)
C26 0.033(3) 0.027(3) 0.034(3) 0.010(3) 0.009(3) 0.015(3)
C32 0.030(3) 0.025(3) 0.027(3) 0.006(3) 0.013(3) 0.009(3)
C33 0.040(4) 0.024(3) 0.028(3) 0.007(3) 0.015(3) 0.013(3)
C27 0.027(3) 0.037(4) 0.026(3) 0.009(3) 0.004(3) 0.018(3)
C28 0.019(3) 0.033(4) 0.022(3) 0.001(2) 0.006(2) 0.010(3)
C34 0.041(4) 0.032(4) 0.030(3) 0.015(3) 0.019(3) 0.025(3)
C41 0.035(4) 0.045(4) 0.021(3) 0.012(3) 0.007(3) 0.014(3)
C40 0.019(3) 0.037(4) 0.024(3) 0.012(3) 0.001(2) 0.013(3)
C39 0.045(4) 0.046(4) 0.039(4) 0.022(3) 0.028(3) 0.032(4)
C38 0.043(4) 0.027(4) 0.075(5) 0.013(4) 0.022(4) 0.018(3)
C37 0.031(3) 0.033(4) 0.023(3) -0.002(3) 0.005(3) 0.020(3)
C36 0.028(3) 0.024(3) 0.023(3) 0.008(2) 0.016(2) 0.013(3)
C35 0.030(3) 0.028(3) 0.024(3) 0.011(2) 0.013(3) 0.017(3)
C51 0.026(3) 0.025(3) 0.021(3) 0.007(2) 0.010(2) 0.017(3)
C52 0.017(3) 0.022(3) 0.017(3) 0.002(2) 0.005(2) 0.009(2)
C53 0.029(3) 0.019(3) 0.031(3) 0.005(2) 0.013(3) 0.013(3)
C54 0.021(3) 0.040(4) 0.024(3) 0.008(3) 0.009(2) 0.014(3)
C55 0.034(3) 0.047(4) 0.023(3) 0.019(3) 0.012(3) 0.028(3)
C56 0.031(3) 0.029(3) 0.022(3) 0.012(2) 0.008(3) 0.020(3)
C57 0.025(3) 0.023(3) 0.016(3) 0.005(2) 0.008(2) 0.015(3)
C58 0.031(3) 0.040(4) 0.033(3) 0.014(3) 0.018(3) 0.025(3)
C59 0.032(4) 0.040(4) 0.048(4) 0.008(3) 0.012(3) 0.018(3)
C60 0.041(4) 0.049(5) 0.052(4) -0.001(4) 0.012(4) 0.029(4)
C61 0.027(3) 0.032(3) 0.017(3) 0.007(2) 0.002(2) 0.009(3)
C62 0.073(6) 0.090(7) 0.036(4) -0.005(4) 0.012(4) 0.054(6)
C63 0.032(4) 0.053(5) 0.039(4) 0.014(3) 0.002(3) 0.021(4)
C50 0.024(3) 0.025(3) 0.019(3) 0.006(2) 0.009(2) 0.016(3)
C49 0.031(3) 0.024(3) 0.020(3) 0.009(2) 0.007(2) 0.016(3)
C48 0.028(3) 0.036(4) 0.025(3) 0.013(3) 0.005(3) 0.019(3)
C47 0.021(3) 0.032(3) 0.025(3) 0.010(3) 0.001(2) 0.010(3)
C46 0.029(3) 0.021(3) 0.022(3) 0.010(2) 0.005(2) 0.010(3)
C45 0.030(3) 0.021(3) 0.019(3) 0.006(2) 0.010(2) 0.016(3)
C44 0.029(3) 0.024(3) 0.016(3) 0.008(2) 0.009(2) 0.016(3)
C43 0.029(3) 0.019(3) 0.021(3) 0.007(2) 0.009(2) 0.014(3)
C42 0.037(4) 0.048(4) 0.029(3) 0.021(3) 0.010(3) 0.025(3)

loop_
_atom_type_symbol
_atom_type_description
_atom_type_scat_dispersion_real
_atom_type_scat_dispersion_imag
_atom_type_scat_source
C C 0.0033 0.0016 'International Tables Vol C Tables 4.2.6.8 and 6.1.1.4'
H H 0.0000 0.0000 'International Tables Vol C Tables 4.2.6.8 and 6.1.1.4'
Br Br -0.2901 2.4595 'International Tables Vol C Tables 4.2.6.8 and 6.1.1.4'
Cl Cl 0.1484 0.1585 'International Tables Vol C Tables 4.2.6.8 and 6.1.1.4'
Nd Nd -0.1943 3.0179 'International Tables Vol C Tables 4.2.6.8 and 6.1.1.4'
O O 0.0106 0.0060 'International Tables Vol C Tables 4.2.6.8 and 6.1.1.4'
P P 0.1023 0.0942 'International Tables Vol C Tables 4.2.6.8 and 6.1.1.4'

loop_
_geom_angle_atom_site_label_1
_geom_angle_atom_site_label_2
_geom_angle_atom_site_label_3
_geom_angle
_geom_angle_site_symmetry_1
_geom_angle_site_symmetry_3
_geom_angle_publ_flag
O1 Nd1 Cl1 81.32(10) . . ?
O1 Nd1 Cl2 144.86(9) . . ?
O1 Nd1 Cl3 75.16(9) . . ?
O1 Nd1 O10 72.08(13) . . ?
Cl1 Nd1 Cl2 95.81(4) . . ?
Cl1 Nd1 Cl3 112.42(4) . . ?
Cl2 Nd1 Cl3 135.92(4) . . ?
O4 Nd1 O1 89.61(12) . . ?
O4 Nd1 Cl1 160.38(9) . . ?
O4 Nd1 Cl2 81.62(9) . . ?
O4 Nd1 Cl3 81.57(9) . . ?
O4 Nd1 O7 116.14(12) . . ?
O4 Nd1 O10 78.21(13) . . ?
O7 Nd1 O1 136.67(12) . . ?
O7 Nd1 Cl1 81.73(9) . . ?
O7 Nd1 Cl2 76.43(9) . . ?
O7 Nd1 Cl3 75.10(9) . . ?
O7 Nd1 O10 143.59(13) . . ?
O10 Nd1 Cl1 82.44(10) . . ?
O10 Nd1 Cl2 72.82(10) . . ?
O10 Nd1 Cl3 141.31(10) . . ?
H1A C1 H1B 107.1 . . ?
P1 C1 H1A 107.8 . . ?
P1 C1 H1B 107.8 . . ?
C2 C1 H1A 107.8 . . ?
C2 C1 H1B 107.8 . . ?
C2 C1 P1 118.0(4) . . ?
P1 O1 Nd1 155.9(2) . . ?
O1 P1 C1 112.0(2) . . ?
O1 P1 O2 109.3(2) . . ?
O1 P1 O3 113.3(2) . . ?
O2 P1 C1 109.1(2) . . ?
O2 P1 O3 106.7(2) . . ?
O3 P1 C1 106.2(2) . . ?
C16 O2 P1 127.0(3) . . ?
O4 P2 O6 111.8(2) . . ?
O4 P2 O5 115.9(2) . . ?
O4 P2 C22 110.5(2) . . ?
O6 P2 C22 110.5(2) . . ?
O5 P2 O6 103.8(2) . . ?
O5 P2 C22 103.9(2) . . ?
C3 C2 C1 120.4(5) . . ?
C3 C2 C15 120.7(5) . . ?
C15 C2 C1 118.9(5) . . ?
C19 O3 P1 120.5(3) . . ?
O9 P3 O8 106.9(2) . . ?
O9 P3 C43 104.1(2) . . ?
O8 P3 C43 105.5(2) . . ?
O7 P3 O9 113.2(2) . . ?
O7 P3 O8 112.2(2) . . ?
O7 P3 C43 114.2(2) . . ?
C2 C3 C4 123.0(5) . . ?
C2 C3 C8 119.6(5) . . ?
C4 C3 C8 117.5(5) . . ?
P2 O4 Nd1 147.7(2) . . ?
C3 C4 H4 118.8 . . ?
C5 C4 C3 122.3(5) . . ?
C5 C4 H4 118.8 . . ?
C61 O9 P3 123.6(3) . . ?
C8 C9 Br1 117.9(4) . . ?
C8 C9 C10 123.0(5) . . ?
C10 C9 Br1 119.0(4) . . ?
C58 O8 P3 123.8(4) . . ?
C9 C8 C3 118.4(5) . . ?
C9 C8 C7 123.8(5) . . ?
C7 C8 C3 117.9(5) . . ?
P3 O7 Nd1 140.2(2) . . ?
C8 C7 H7 119.4 . . ?
C6 C7 C8 121.1(5) . . ?
C6 C7 H7 119.4 . . ?
C40 O6 P2 121.3(3) . . ?
C7 C6 H6 119.4 . . ?
C7 C6 C5 121.3(5) . . ?
C5 C6 H6 119.4 . . ?
C37 O5 P2 122.4(3) . . ?
C4 C5 C6 119.7(6) . . ?
C4 C5 H5 120.1 . . ?
C6 C5 H5 120.1 . . ?
H21A C21 H21B 109.5 . . ?
H21A C21 H21C 109.5 . . ?
H21B C21 H21C 109.5 . . ?
C19 C21 H21A 109.5 . . ?
C19 C21 H21B 109.5 . . ?
C19 C21 H21C 109.5 . . ?
H20A C20 H20B 109.5 . . ?
H20A C20 H20C 109.5 . . ?
H20B C20 H20C 109.5 . . ?
C19 C20 H20A 109.5 . . ?
C19 C20 H20B 109.5 . . ?
C19 C20 H20C 109.5 . . ?
P2 C22 H22A 108.3 . . ?
P2 C22 H22B 108.3 . . ?
H22A C22 H22B 107.4 . . ?
C23 C22 P2 116.1(4) . . ?
C23 C22 H22A 108.3 . . ?
C23 C22 H22B 108.3 . . ?
C24 C23 C22 119.2(5) . . ?
C24 C23 C36 120.2(5) . . ?
C36 C23 C22 120.6(5) . . ?
C9 C10 C11 123.0(5) . . ?
C9 C10 C15 118.0(5) . . ?
C11 C10 C15 119.0(5) . . ?
Nd1 O10 H10A 117(4) . . ?
Nd1 O10 H10B 113(7) . . ?
H10A O10 H10B 108(8) . . ?
C10 C11 H11 119.4 . . ?
C12 C11 C10 121.1(5) . . ?
C12 C11 H11 119.4 . . ?
C11 C12 H12 120.1 . . ?
C11 C12 C13 119.9(6) . . ?
C13 C12 H12 120.1 . . ?
C12 C13 H13 119.4 . . ?
C14 C13 C12 121.2(6) . . ?
C14 C13 H13 119.4 . . ?
C13 C14 H14 119.6 . . ?
C13 C14 C15 120.7(5) . . ?
C15 C14 H14 119.6 . . ?
O3 C19 C21 107.2(5) . . ?
O3 C19 C20 106.8(4) . . ?
O3 C19 H19 109.3 . . ?
C21 C19 C20 114.7(5) . . ?
C21 C19 H19 109.3 . . ?
C20 C19 H19 109.3 . . ?
H18A C18 H18B 109.5 . . ?
H18A C18 H18C 109.5 . . ?
H18B C18 H18C 109.5 . . ?
C16 C18 H18A 109.5 . . ?
C16 C18 H18B 109.5 . . ?
C16 C18 H18C 109.5 . . ?
H17A C17 H17B 109.5 . . ?
H17A C17 H17C 109.5 . . ?
H17B C17 H17C 109.5 . . ?
C16 C17 H17A 109.5 . . ?
C16 C17 H17B 109.5 . . ?
C16 C17 H17C 109.5 . . ?
O2 C16 C18 105.8(4) . . ?
O2 C16 C17 108.3(4) . . ?
O2 C16 H16 110.3 . . ?
C18 C16 C17 111.8(5) . . ?
C18 C16 H16 110.3 . . ?
C17 C16 H16 110.3 . . ?
C2 C15 C10 119.8(5) . . ?
C2 C15 C14 122.5(5) . . ?
C14 C15 C10 117.7(5) . . ?
C23 C24 C25 123.1(5) . . ?
C23 C24 C29 119.6(5) . . ?
C25 C24 C29 117.3(5) . . ?
C24 C25 H25 119.2 . . ?
C26 C25 C24 121.6(6) . . ?
C26 C25 H25 119.2 . . ?
C30 C31 C32 123.3(5) . . ?
C30 C31 C36 117.8(5) . . ?
C32 C31 C36 118.8(5) . . ?
C31 C30 Br2 118.0(4) . . ?
C29 C30 Br2 118.5(4) . . ?
C29 C30 C31 123.5(5) . . ?
C30 C29 C24 118.2(5) . . ?
C30 C29 C28 124.1(5) . . ?
C28 C29 C24 117.6(5) . . ?
C25 C26 H26 119.6 . . ?
C25 C26 C27 120.8(6) . . ?
C27 C26 H26 119.6 . . ?
C31 C32 H32 119.6 . . ?
C33 C32 C31 120.8(6) . . ?
C33 C32 H32 119.6 . . ?
C32 C33 H33 119.8 . . ?
C32 C33 C34 120.5(6) . . ?
C34 C33 H33 119.8 . . ?
C26 C27 H27 119.8 . . ?
C28 C27 C26 120.4(6) . . ?
C28 C27 H27 119.8 . . ?
C29 C28 H28 118.9 . . ?
C27 C28 C29 122.2(6) . . ?
C27 C28 H28 118.9 . . ?
C33 C34 H34 119.6 . . ?
C35 C34 C33 120.9(6) . . ?
C35 C34 H34 119.6 . . ?
H41A C41 H41B 109.5 . . ?
H41A C41 H41C 109.5 . . ?
H41B C41 H41C 109.5 . . ?
C40 C41 H41A 109.5 . . ?
C40 C41 H41B 109.5 . . ?
C40 C41 H41C 109.5 . . ?
O6 C40 C41 110.2(5) . . ?
O6 C40 H40 109.3 . . ?
O6 C40 C42 106.5(5) . . ?
C41 C40 H40 109.3 . . ?
C42 C40 C41 112.2(5) . . ?
C42 C40 H40 109.3 . . ?
H39A C39 H39B 109.5 . . ?
H39A C39 H39C 109.5 . . ?
H39B C39 H39C 109.5 . . ?
C37 C39 H39A 109.5 . . ?
C37 C39 H39B 109.5 . . ?
C37 C39 H39C 109.5 . . ?
H38A C38 H38B 109.5 . . ?
H38A C38 H38C 109.5 . . ?
H38B C38 H38C 109.5 . . ?
C37 C38 H38A 109.5 . . ?
C37 C38 H38B 109.5 . . ?
C37 C38 H38C 109.5 . . ?
O5 C37 C39 106.2(5) . . ?
O5 C37 C38 108.1(5) . . ?
O5 C37 H37 109.0 . . ?
C39 C37 H37 109.0 . . ?
C38 C37 C39 115.4(5) . . ?
C38 C37 H37 109.0 . . ?
C23 C36 C31 120.7(5) . . ?
C23 C36 C35 122.0(5) . . ?
C31 C36 C35 117.4(5) . . ?
C34 C35 C36 121.4(6) . . ?
C34 C35 H35 119.3 . . ?
C36 C35 H35 119.3 . . ?
C52 C51 Br3 118.5(4) . . ?
C52 C51 C50 123.7(5) . . ?
C50 C51 Br3 117.8(4) . . ?
C51 C52 C53 122.8(5) . . ?
C51 C52 C57 118.2(5) . . ?
C57 C52 C53 118.9(5) . . ?
C52 C53 H53 119.4 . . ?
C54 C53 C52 121.2(6) . . ?
C54 C53 H53 119.4 . . ?
C53 C54 H54 120.3 . . ?
C53 C54 C55 119.5(6) . . ?
C55 C54 H54 120.3 . . ?
C54 C55 H55 118.9 . . ?
C56 C55 C54 122.3(6) . . ?
C56 C55 H55 118.9 . . ?
C55 C56 H56 119.8 . . ?
C55 C56 C57 120.4(6) . . ?
C57 C56 H56 119.8 . . ?
C52 C57 C56 117.6(5) . . ?
C44 C57 C52 120.4(5) . . ?
C44 C57 C56 122.0(5) . . ?
O8 C58 H58 109.4 . . ?
O8 C58 C59 108.5(5) . . ?
O8 C58 C60 106.0(5) . . ?
C59 C58 H58 109.4 . . ?
C59 C58 C60 113.9(5) . . ?
C60 C58 H58 109.4 . . ?
C58 C59 H59A 109.5 . . ?
C58 C59 H59B 109.5 . . ?
C58 C59 H59C 109.5 . . ?
H59A C59 H59B 109.5 . . ?
H59A C59 H59C 109.5 . . ?
H59B C59 H59C 109.5 . . ?
C58 C60 H60A 109.5 . . ?
C58 C60 H60B 109.5 . . ?
C58 C60 H60C 109.5 . . ?
H60A C60 H60B 109.5 . . ?
H60A C60 H60C 109.5 . . ?
H60B C60 H60C 109.5 . . ?
O9 C61 H61 109.2 . . ?
O9 C61 C62 109.6(5) . . ?
O9 C61 C63 106.6(5) . . ?
C62 C61 H61 109.2 . . ?
C63 C61 H61 109.2 . . ?
C63 C61 C62 113.0(6) . . ?
C61 C62 H62A 109.5 . . ?
C61 C62 H62B 109.5 . . ?
C61 C62 H62C 109.5 . . ?
H62A C62 H62B 109.5 . . ?
H62A C62 H62C 109.5 . . ?
H62B C62 H62C 109.5 . . ?
C61 C63 H63A 109.5 . . ?
C61 C63 H63B 109.5 . . ?
C61 C63 H63C 109.5 . . ?
H63A C63 H63B 109.5 . . ?
H63A C63 H63C 109.5 . . ?
H63B C63 H63C 109.5 . . ?
C51 C50 C49 124.0(5) . . ?
C51 C50 C45 117.6(5) . . ?
C49 C50 C45 118.4(5) . . ?
C50 C49 H49 119.0 . . ?
C48 C49 C50 122.0(5) . . ?
C48 C49 H49 119.0 . . ?
C49 C48 H48 120.0 . . ?
C49 C48 C47 120.1(5) . . ?
C47 C48 H48 120.0 . . ?
C48 C47 H47 119.9 . . ?
C46 C47 C48 120.1(6) . . ?
C46 C47 H47 119.9 . . ?
C47 C46 H46 119.1 . . ?
C47 C46 C45 121.8(5) . . ?
C45 C46 H46 119.1 . . ?
C46 C45 C50 117.5(5) . . ?
C44 C45 C50 119.8(5) . . ?
C44 C45 C46 122.7(5) . . ?
C57 C44 C45 120.3(5) . . ?
C57 C44 C43 120.4(5) . . ?
C45 C44 C43 119.3(5) . . ?
P3 C43 H43A 108.5 . . ?
P3 C43 H43B 108.5 . . ?
C44 C43 P3 115.3(4) . . ?
C44 C43 H43A 108.5 . . ?
C44 C43 H43B 108.5 . . ?
H43A C43 H43B 107.5 . . ?
C40 C42 H42A 109.5 . . ?
C40 C42 H42B 109.5 . . ?
C40 C42 H42C 109.5 . . ?
H42A C42 H42B 109.5 . . ?
H42A C42 H42C 109.5 . . ?
H42B C42 H42C 109.5 . . ?

loop_
_geom_bond_atom_site_label_1
_geom_bond_atom_site_label_2
_geom_bond_distance
_geom_bond_site_symmetry_2
_geom_bond_publ_flag
Nd1 O1 2.388(3) . ?
Nd1 Cl1 2.7405(14) . ?
Nd1 Cl2 2.7535(13) . ?
Nd1 Cl3 2.7987(14) . ?
Nd1 O4 2.357(4) . ?
Nd1 O7 2.388(4) . ?
Nd1 O10 2.551(4) . ?
C1 H1A 0.9900 . ?
C1 H1B 0.9900 . ?
C1 P1 1.795(6) . ?
C1 C2 1.524(7) . ?
Br1 C9 1.909(5) . ?
O1 P1 1.483(3) . ?
P1 O2 1.548(4) . ?
P1 O3 1.565(4) . ?
O2 C16 1.484(6) . ?
P2 O4 1.488(4) . ?
P2 O6 1.564(4) . ?
P2 O5 1.550(4) . ?
P2 C22 1.793(5) . ?
Br2 C30 1.913(6) . ?
C2 C3 1.395(8) . ?
C2 C15 1.409(8) . ?
O3 C19 1.490(6) . ?
P3 O9 1.553(4) . ?
P3 O8 1.568(4) . ?
P3 O7 1.477(4) . ?
P3 C43 1.778(5) . ?
Br3 C51 1.899(6) . ?
C3 C4 1.417(8) . ?
C3 C8 1.451(8) . ?
C4 H4 0.9500 . ?
C4 C5 1.365(8) . ?
O9 C61 1.466(6) . ?
C9 C8 1.383(8) . ?
C9 C10 1.400(8) . ?
O8 C58 1.478(6) . ?
C8 C7 1.447(8) . ?
C7 H7 0.9500 . ?
C7 C6 1.339(9) . ?
O6 C40 1.474(7) . ?
C6 H6 0.9500 . ?
C6 C5 1.409(9) . ?
O5 C37 1.471(6) . ?
C5 H5 0.9500 . ?
C21 H21A 0.9800 . ?
C21 H21B 0.9800 . ?
C21 H21C 0.9800 . ?
C21 C19 1.503(8) . ?
C20 H20A 0.9800 . ?
C20 H20B 0.9800 . ?
C20 H20C 0.9800 . ?
C20 C19 1.506(8) . ?
C22 H22A 0.9900 . ?
C22 H22B 0.9900 . ?
C22 C23 1.511(8) . ?
C23 C24 1.398(8) . ?
C23 C36 1.402(8) . ?
C10 C11 1.422(9) . ?
C10 C15 1.437(7) . ?
O10 H10A 0.89(6) . ?
O10 H10B 0.77(9) . ?
C11 H11 0.9500 . ?
C11 C12 1.364(9) . ?
C12 H12 0.9500 . ?
C12 C13 1.409(9) . ?
C13 H13 0.9500 . ?
C13 C14 1.366(9) . ?
C14 H14 0.9500 . ?
C14 C15 1.431(8) . ?
C19 H19 1.0000 . ?
C18 H18A 0.9800 . ?
C18 H18B 0.9800 . ?
C18 H18C 0.9800 . ?
C18 C16 1.503(8) . ?
C17 H17A 0.9800 . ?
C17 H17B 0.9800 . ?
C17 H17C 0.9800 . ?
C17 C16 1.506(8) . ?
C16 H16 1.0000 . ?
C24 C25 1.432(8) . ?
C24 C29 1.454(8) . ?
C25 H25 0.9500 . ?
C25 C26 1.358(8) . ?
C31 C30 1.384(8) . ?
C31 C32 1.437(8) . ?
C31 C36 1.439(8) . ?
C30 C29 1.384(8) . ?
C29 C28 1.430(8) . ?
C26 H26 0.9500 . ?
C26 C27 1.399(9) . ?
C32 H32 0.9500 . ?
C32 C33 1.358(9) . ?
C33 H33 0.9500 . ?
C33 C34 1.413(9) . ?
C27 H27 0.9500 . ?
C27 C28 1.342(9) . ?
C28 H28 0.9500 . ?
C34 H34 0.9500 . ?
C34 C35 1.354(8) . ?
C41 H41A 0.9800 . ?
C41 H41B 0.9800 . ?
C41 H41C 0.9800 . ?
C41 C40 1.514(8) . ?
C40 H40 1.0000 . ?
C40 C42 1.509(9) . ?
C39 H39A 0.9800 . ?
C39 H39B 0.9800 . ?
C39 H39C 0.9800 . ?
C39 C37 1.502(9) . ?
C38 H38A 0.9800 . ?
C38 H38B 0.9800 . ?
C38 H38C 0.9800 . ?
C38 C37 1.484(9) . ?
C37 H37 1.0000 . ?
C36 C35 1.442(8) . ?
C35 H35 0.9500 . ?
C51 C52 1.393(8) . ?
C51 C50 1.398(8) . ?
C52 C53 1.435(8) . ?
C52 C57 1.423(8) . ?
C53 H53 0.9500 . ?
C53 C54 1.351(8) . ?
C54 H54 0.9500 . ?
C54 C55 1.402(9) . ?
C55 H55 0.9500 . ?
C55 C56 1.346(8) . ?
C56 H56 0.9500 . ?
C56 C57 1.442(8) . ?
C57 C44 1.410(8) . ?
C58 H58 1.0000 . ?
C58 C59 1.493(9) . ?
C58 C60 1.511(9) . ?
C59 H59A 0.9800 . ?
C59 H59B 0.9800 . ?
C59 H59C 0.9800 . ?
C60 H60A 0.9800 . ?
C60 H60B 0.9800 . ?
C60 H60C 0.9800 . ?
C61 H61 1.0000 . ?
C61 C62 1.488(9) . ?
C61 C63 1.484(8) . ?
C62 H62A 0.9800 . ?
C62 H62B 0.9800 . ?
C62 H62C 0.9800 . ?
C63 H63A 0.9800 . ?
C63 H63B 0.9800 . ?
C63 H63C 0.9800 . ?
C50 C49 1.417(8) . ?
C50 C45 1.444(8) . ?
C49 H49 0.9500 . ?
C49 C48 1.348(8) . ?
C48 H48 0.9500 . ?
C48 C47 1.420(9) . ?
C47 H47 0.9500 . ?
C47 C46 1.357(8) . ?
C46 H46 0.9500 . ?
C46 C45 1.425(8) . ?
C45 C44 1.415(8) . ?
C44 C43 1.509(8) . ?
C43 H43A 0.9900 . ?
C43 H43B 0.9900 . ?
C42 H42A 0.9800 . ?
C42 H42B 0.9800 . ?
C42 H42C 0.9800 . ?
